data_7039342
loop_
_publ_author_name
'Yao, Min-Xia'
'Zhu, Zhao-Xia'
'Lu, Xing-Yun'
'Deng, Xiao-Wei'
'Jing, Su'

_publ_section_title
;
 Rare single-molecule magnets with six-coordinate Ln(III) ions exhibiting
 a trigonal antiprism configuration.
;
_journal_issue 26
_journal_name_full 'Dalton transactions (Cambridge, England : 2003)'
_journal_page_first 10689
_journal_page_last 10695
_journal_paper_doi 10.1039/c6dt01606e
_journal_volume 45
_journal_year 2016
_chemical_formula_sum 'C60 H68 N9 Ni2 O16 Tb'
_chemical_formula_weight 1447.57
_space_group_crystal_system triclinic
_space_group_IT_number 2
_space_group_name_Hall '-P 1'
_space_group_name_H-M_alt 'P -1'
_symmetry_space_group_name_Hall '-P 1'
_symmetry_space_group_name_H-M 'P -1'
_atom_sites_solution_hydrogens mixed
_audit_creation_method SHELXL-2014/7
_audit_update_record
;
2016-05-19 deposited with the CCDC.
2016-05-27 downloaded from the CCDC.
;
_cell_angle_alpha 73.3906(17)
_cell_angle_beta 89.3892(19)
_cell_angle_gamma 66.6355(16)
_cell_formula_units_Z 2
_cell_length_a 13.2669(7)
_cell_length_b 15.1167(7)
_cell_length_c 17.6076(10)
_cell_measurement_reflns_used 3918
_cell_measurement_temperature 173(2)
_cell_measurement_theta_max 25.35
_cell_measurement_theta_min 2.11
_cell_volume 3085.2(3)
_computing_cell_refinement 'Bruker SAINT'
_computing_data_collection 'Bruker APEX'
_computing_data_reduction 'Bruker SAINT'
_computing_molecular_graphics 'OLEX 2'
_computing_publication_material 'SHELXL-2014/7 (Sheldrick, 2014)'
_computing_structure_refinement 'SHELXL-2014/7 (Sheldrick, 2014)'
_computing_structure_solution 'SHELXT (Sheldrick, 2014)'
_diffrn_ambient_temperature 173(2)
_diffrn_measured_fraction_theta_full 0.975
_diffrn_measured_fraction_theta_max 0.969
_diffrn_measurement_device_type 'PHOTON100 CMOS detector'
_diffrn_radiation_type MoK\a
_diffrn_radiation_wavelength 0.71073
_diffrn_reflns_av_R_equivalents 0.0250
_diffrn_reflns_av_unetI/netI 0.0328
_diffrn_reflns_Laue_measured_fraction_full 0.975
_diffrn_reflns_Laue_measured_fraction_max 0.969
_diffrn_reflns_limit_h_max 15
_diffrn_reflns_limit_h_min -16
_diffrn_reflns_limit_k_max 17
_diffrn_reflns_limit_k_min -18
_diffrn_reflns_limit_l_max 21
_diffrn_reflns_limit_l_min -18
_diffrn_reflns_number 23779
_diffrn_reflns_point_group_measured_fraction_full 0.975
_diffrn_reflns_point_group_measured_fraction_max 0.969
_diffrn_reflns_theta_full 25.242
_diffrn_reflns_theta_max 25.404
_diffrn_reflns_theta_min 3.075
_exptl_absorpt_coefficient_mu 1.813
_exptl_crystal_colour green
_exptl_crystal_density_diffrn 1.558
_exptl_crystal_description block
_exptl_crystal_F_000 1480
_exptl_crystal_size_max 0.240
_exptl_crystal_size_mid 0.220
_exptl_crystal_size_min 0.200
_refine_diff_density_max 1.724
_refine_diff_density_min -0.892
_refine_diff_density_rms 0.099
_refine_ls_extinction_method none
_refine_ls_goodness_of_fit_ref 1.054
_refine_ls_hydrogen_treatment constr
_refine_ls_matrix_type full
_refine_ls_number_parameters 799
_refine_ls_number_reflns 11009
_refine_ls_number_restraints 0
_refine_ls_restrained_S_all 1.054
_refine_ls_R_factor_all 0.0542
_refine_ls_R_factor_gt 0.0365
_refine_ls_shift/su_max 0.001
_refine_ls_shift/su_mean 0.000
_refine_ls_structure_factor_coef Fsqd
_refine_ls_weighting_details 'w=1/[\s^2^(Fo^2^)+(0.0700P)^2^+1.8800P] where P=(Fo^2^+2Fc^2^)/3'
_refine_ls_weighting_scheme calc
_refine_ls_wR_factor_gt 0.1025
_refine_ls_wR_factor_ref 0.1113
_reflns_Friedel_coverage 0.000
_reflns_number_gt 8666
_reflns_number_total 11009
_reflns_threshold_expression 'I > 2\s(I)'
_cod_data_source_file c6dt01606e2.cif
_cod_data_source_block 2
_cod_depositor_comments 'Adding full bibliography for 7039341--7039344.cif.'
_cod_database_code 7039342
_shelx_shelxl_version_number 2014/7
_shelx_space_group_comment
;
The symmetry employed for this shelxl refinement is uniquely defined
by the following loop, which should always be used as a source of
symmetry information in preference to the above space-group names.
They are only intended as comments.
;
_shelx_estimated_absorpt_t_min 0.670
_shelx_estimated_absorpt_t_max 0.713

loop_
_space_group_symop_operation_xyz
'x, y, z'
'-x, -y, -z'

loop_
_atom_site_label
_atom_site_type_symbol
_atom_site_fract_x
_atom_site_fract_y
_atom_site_fract_z
_atom_site_U_iso_or_equiv
_atom_site_adp_type
_atom_site_occupancy
_atom_site_site_symmetry_order
_atom_site_calc_flag
_atom_site_refinement_flags_posn
_atom_site_refinement_flags_adp
_atom_site_refinement_flags_occupancy
C1 C 0.8347(3) -0.0493(3) 0.6547(2) 0.0175(8) Uani 1 1 d . . .
C2 C 0.9000(3) -0.1019(3) 0.7298(2) 0.0184(8) Uani 1 1 d . . .
C3 C 0.9614(3) -0.2039(3) 0.7530(3) 0.0241(9) Uani 1 1 d . . .
H3 H 1.0074 -0.2365 0.8026 0.029 Uiso 1 1 calc R U .
C4 C 0.9567(4) -0.2603(3) 0.7037(3) 0.0288(10) Uani 1 1 d . . .
H4 H 0.9997 -0.3313 0.7193 0.035 Uiso 1 1 calc R U .
C5 C 0.8889(3) -0.2118(3) 0.6323(3) 0.0235(9) Uani 1 1 d . . .
H5 H 0.8830 -0.2508 0.6001 0.028 Uiso 1 1 calc R U .
C6 C 0.8288(3) -0.1070(3) 0.6060(2) 0.0175(8) Uani 1 1 d . . .
C7 C 0.7525(3) -0.0668(3) 0.5347(2) 0.0188(9) Uani 1 1 d . . .
H7 H 0.7477 -0.1154 0.5124 0.023 Uiso 1 1 calc R U .
C8 C 0.6230(3) 0.0401(3) 0.4251(2) 0.0216(9) Uani 1 1 d . . .
H8A H 0.5507 0.0984 0.4177 0.026 Uiso 1 1 calc R U .
H8B H 0.6091 -0.0212 0.4318 0.026 Uiso 1 1 calc R U .
C9 C 0.6826(4) 0.0581(3) 0.3514(3) 0.0279(10) Uani 1 1 d . . .
H9A H 0.7531 -0.0019 0.3581 0.033 Uiso 1 1 calc R U .
H9B H 0.6366 0.0653 0.3042 0.033 Uiso 1 1 calc R U .
C10 C 0.8183(3) 0.1362(3) 0.3348(2) 0.0254(10) Uani 1 1 d . . .
H10A H 0.8183 0.2034 0.3084 0.031 Uiso 1 1 calc R U .
H10B H 0.8569 0.0910 0.3029 0.031 Uiso 1 1 calc R U .
C11 C 0.8805(3) 0.0935(3) 0.4182(2) 0.0216(9) Uani 1 1 d . . .
H11A H 0.8827 0.0253 0.4442 0.026 Uiso 1 1 calc R U .
H11B H 0.9576 0.0868 0.4144 0.026 Uiso 1 1 calc R U .
C12 C 0.8590(3) 0.2302(3) 0.4612(3) 0.0238(9) Uani 1 1 d . . .
H12 H 0.9109 0.2337 0.4241 0.029 Uiso 1 1 calc R U .
C13 C 0.8284(3) 0.3059(3) 0.5032(3) 0.0227(9) Uani 1 1 d . . .
C14 C 0.8781(4) 0.3746(3) 0.4853(3) 0.0258(10) Uani 1 1 d . . .
H14 H 0.9221 0.3759 0.4424 0.031 Uiso 1 1 calc R U .
C15 C 0.8643(4) 0.4399(4) 0.5287(3) 0.0334(11) Uani 1 1 d . . .
H15 H 0.8960 0.4879 0.5144 0.040 Uiso 1 1 calc R U .
C16 C 0.8038(4) 0.4363(3) 0.5939(3) 0.0248(10) Uani 1 1 d . . .
H16 H 0.7954 0.4804 0.6248 0.030 Uiso 1 1 calc R U .
C17 C 0.7560(3) 0.3673(3) 0.6130(2) 0.0191(9) Uani 1 1 d . . .
C18 C 0.7634(3) 0.3041(3) 0.5664(2) 0.0189(8) Uani 1 1 d . . .
C19 C 0.6174(4) 0.2454(4) 0.3028(3) 0.0320(11) Uani 1 1 d . . .
H19A H 0.5488 0.2381 0.2908 0.038 Uiso 1 1 calc R U .
H19B H 0.6370 0.2799 0.2519 0.038 Uiso 1 1 calc R U .
C20 C 0.5954(4) 0.3104(3) 0.3576(2) 0.0254(9) Uani 1 1 d . . .
H20A H 0.6619 0.3224 0.3662 0.030 Uiso 1 1 calc R U .
H20B H 0.5338 0.3768 0.3316 0.030 Uiso 1 1 calc R U .
C21 C 0.4637(3) 0.2848(3) 0.4393(3) 0.0215(9) Uani 1 1 d . . .
H21 H 0.4170 0.3278 0.3911 0.026 Uiso 1 1 calc R U .
C22 C 0.4085(3) 0.2540(3) 0.5055(2) 0.0189(9) Uani 1 1 d . . .
C23 C 0.2932(3) 0.2878(3) 0.4920(3) 0.0237(9) Uani 1 1 d . . .
H23 H 0.2571 0.3220 0.4391 0.028 Uiso 1 1 calc R U .
C24 C 0.2316(3) 0.2724(3) 0.5537(3) 0.0262(10) Uani 1 1 d . . .
H24 H 0.1543 0.2929 0.5428 0.031 Uiso 1 1 calc R U .
C25 C 0.2827(4) 0.2261(3) 0.6329(3) 0.0270(10) Uani 1 1 d . . .
H25 H 0.2398 0.2187 0.6759 0.032 Uiso 1 1 calc R U .
C26 C 0.3950(3) 0.1921(3) 0.6472(2) 0.0190(9) Uani 1 1 d . . .
C27 C 0.4624(3) 0.2018(3) 0.5838(2) 0.0189(9) Uani 1 1 d . . .
C28 C 0.9671(4) -0.0778(4) 0.8445(3) 0.0345(11) Uani 1 1 d . . .
H28A H 0.9541 -0.1326 0.8828 0.052 Uiso 1 1 calc R U .
H28B H 0.9563 -0.0239 0.8683 0.052 Uiso 1 1 calc R U .
H28C H 1.0429 -0.1042 0.8309 0.052 Uiso 1 1 calc R U .
C29 C 0.6705(4) 0.4226(3) 0.7218(3) 0.0311(11) Uani 1 1 d . . .
H29A H 0.7372 0.4271 0.7403 0.047 Uiso 1 1 calc R U .
H29B H 0.6347 0.4005 0.7680 0.047 Uiso 1 1 calc R U .
H29C H 0.6194 0.4893 0.6873 0.047 Uiso 1 1 calc R U .
C30 C 0.4027(4) 0.1202(4) 0.7879(3) 0.0338(11) Uani 1 1 d . . .
H30A H 0.3432 0.1805 0.7949 0.051 Uiso 1 1 calc R U .
H30B H 0.4568 0.0857 0.8357 0.051 Uiso 1 1 calc R U .
H30C H 0.3718 0.0743 0.7794 0.051 Uiso 1 1 calc R U .
C31 C 0.7109(3) -0.0479(3) 0.8733(2) 0.0155(8) Uani 1 1 d . . .
C32 C 0.6928(3) -0.1011(3) 0.8244(2) 0.0179(8) Uani 1 1 d . . .
C33 C 0.7257(3) -0.2057(3) 0.8514(3) 0.0228(9) Uani 1 1 d . . .
H33 H 0.7100 -0.2397 0.8184 0.027 Uiso 1 1 calc R U .
C34 C 0.7820(3) -0.2593(3) 0.9277(3) 0.0250(10) Uani 1 1 d . . .
H34 H 0.8060 -0.3308 0.9464 0.030 Uiso 1 1 calc R U .
C35 C 0.8032(3) -0.2117(3) 0.9756(3) 0.0235(9) Uani 1 1 d . . .
H35 H 0.8421 -0.2499 1.0273 0.028 Uiso 1 1 calc R U .
C36 C 0.7673(3) -0.1037(3) 0.9490(2) 0.0203(9) Uani 1 1 d . . .
C37 C 0.8037(3) -0.0617(3) 1.0024(2) 0.0203(9) Uani 1 1 d . . .
H37 H 0.8487 -0.1092 1.0501 0.024 Uiso 1 1 calc R U .
C38 C 0.8362(3) 0.0478(3) 1.0591(2) 0.0230(9) Uani 1 1 d . . .
H38A H 0.8554 0.1065 1.0375 0.028 Uiso 1 1 calc R U .
H38B H 0.9054 -0.0128 1.0832 0.028 Uiso 1 1 calc R U .
C39 C 0.7589(4) 0.0668(3) 1.1226(3) 0.0291(10) Uani 1 1 d . . .
H39A H 0.7425 0.0066 1.1450 0.035 Uiso 1 1 calc R U .
H39B H 0.7973 0.0747 1.1664 0.035 Uiso 1 1 calc R U .
C40 C 0.6556(4) 0.2542(3) 1.0774(3) 0.0329(11) Uani 1 1 d . . .
H40A H 0.7307 0.2472 1.0924 0.039 Uiso 1 1 calc R U .
H40B H 0.6049 0.2904 1.1108 0.039 Uiso 1 1 calc R U .
C41 C 0.6194(4) 0.3172(3) 0.9901(3) 0.0294(10) Uani 1 1 d . . .
H41A H 0.5426 0.3278 0.9756 0.035 Uiso 1 1 calc R U .
H41B H 0.6203 0.3843 0.9824 0.035 Uiso 1 1 calc R U .
C42 C 0.7745(4) 0.2905(3) 0.9248(3) 0.0250(10) Uani 1 1 d . . .
H42 H 0.7810 0.3341 0.9521 0.030 Uiso 1 1 calc R U .
C43 C 0.8605(3) 0.2581(3) 0.8736(3) 0.0219(9) Uani 1 1 d . . .
C44 C 0.9448(4) 0.2958(3) 0.8677(3) 0.0296(10) Uani 1 1 d . . .
H44 H 0.9484 0.3322 0.9028 0.036 Uiso 1 1 calc R U .
C45 C 1.0183(4) 0.2819(4) 0.8152(3) 0.0321(11) Uani 1 1 d . . .
H45 H 1.0737 0.3072 0.8138 0.039 Uiso 1 1 calc R U .
C46 C 1.0131(4) 0.2292(3) 0.7614(3) 0.0291(10) Uani 1 1 d . . .
H46 H 1.0653 0.2184 0.7239 0.035 Uiso 1 1 calc R U .
C47 C 0.9323(3) 0.1941(3) 0.7638(2) 0.0195(9) Uani 1 1 d . . .
C48 C 0.8561(3) 0.2042(3) 0.8207(2) 0.0163(8) Uani 1 1 d . . .
C49 C 0.5540(4) 0.1438(4) 1.0997(3) 0.0282(10) Uani 1 1 d . . .
H49A H 0.4931 0.2109 1.0931 0.034 Uiso 1 1 calc R U .
H49B H 0.5555 0.0989 1.1535 0.034 Uiso 1 1 calc R U .
C50 C 0.5314(4) 0.1000(3) 1.0368(2) 0.0250(9) Uani 1 1 d . . .
H50A H 0.5901 0.0312 1.0452 0.030 Uiso 1 1 calc R U .
H50B H 0.4599 0.0940 1.0431 0.030 Uiso 1 1 calc R U .
C51 C 0.4329(4) 0.2347(3) 0.9262(3) 0.0265(10) Uani 1 1 d . . .
H51 H 0.3772 0.2383 0.9610 0.032 Uiso 1 1 calc R U .
C52 C 0.3969(3) 0.3104(3) 0.8487(2) 0.0209(9) Uani 1 1 d . . .
C53 C 0.2839(4) 0.3814(4) 0.8330(3) 0.0349(11) Uani 1 1 d . . .
H53 H 0.2380 0.3841 0.8748 0.042 Uiso 1 1 calc R U .
C54 C 0.2423(4) 0.4453(4) 0.7577(3) 0.0420(13) Uani 1 1 d . . .
H54 H 0.1675 0.4934 0.7480 0.050 Uiso 1 1 calc R U .
C55 C 0.3058(4) 0.4422(4) 0.6950(3) 0.0332(11) Uani 1 1 d . . .
H55 H 0.2752 0.4875 0.6430 0.040 Uiso 1 1 calc R U .
C56 C 0.4161(3) 0.3712(3) 0.7094(2) 0.0210(9) Uani 1 1 d . . .
C57 C 0.4642(3) 0.3076(3) 0.7861(2) 0.0196(9) Uani 1 1 d . . .
C58 C 0.6054(4) -0.0816(4) 0.6985(3) 0.0271(10) Uani 1 1 d . . .
H58A H 0.6681 -0.1363 0.6872 0.041 Uiso 1 1 calc R U .
H58B H 0.5676 -0.0285 0.6483 0.041 Uiso 1 1 calc R U .
H58C H 0.5537 -0.1085 0.7252 0.041 Uiso 1 1 calc R U .
C59 C 0.9916(4) 0.1221(4) 0.6584(3) 0.0369(12) Uani 1 1 d . . .
H59A H 0.9993 0.1827 0.6250 0.055 Uiso 1 1 calc R U .
H59B H 0.9675 0.0913 0.6244 0.055 Uiso 1 1 calc R U .
H59C H 1.0630 0.0735 0.6891 0.055 Uiso 1 1 calc R U .
C60 C 0.4562(4) 0.4254(3) 0.5748(3) 0.0318(11) Uani 1 1 d . . .
H60A H 0.3860 0.4311 0.5520 0.048 Uiso 1 1 calc R U .
H60B H 0.5137 0.4029 0.5406 0.048 Uiso 1 1 calc R U .
H60C H 0.4478 0.4915 0.5781 0.048 Uiso 1 1 calc R U .
N10 N 0.6890(3) 0.0273(3) 0.4967(2) 0.0203(7) Uani 1 1 d . . .
N11 N 0.7053(3) 0.1459(3) 0.3368(2) 0.0245(8) Uani 1 1 d . . .
N12 N 0.8264(3) 0.1603(2) 0.46701(19) 0.0174(7) Uani 1 1 d . . .
N13 N 0.5670(3) 0.2625(2) 0.43598(19) 0.0195(7) Uani 1 1 d . . .
N14 N 0.7826(3) 0.0320(2) 0.9934(2) 0.0193(7) Uani 1 1 d . . .
N15 N 0.6566(3) 0.1544(3) 1.0941(2) 0.0284(9) Uani 1 1 d . . .
N16 N 0.6922(3) 0.2674(2) 0.93711(19) 0.0192(7) Uani 1 1 d . . .
N17 N 0.5279(3) 0.1639(2) 0.9552(2) 0.0186(7) Uani 1 1 d . . .
Ni1 Ni 0.69158(4) 0.15093(3) 0.52703(3) 0.01439(12) Uani 1 1 d . . .
Ni2 Ni 0.67128(4) 0.15404(4) 0.90183(3) 0.01484(12) Uani 1 1 d . . .
O1 O 0.8913(2) -0.0382(2) 0.77400(16) 0.0250(7) Uani 1 1 d . . .
O2 O 0.7795(2) 0.05055(19) 0.63547(16) 0.0182(6) Uani 1 1 d . . .
O3 O 0.7118(2) 0.24271(19) 0.58712(16) 0.0187(6) Uani 1 1 d . . .
O4 O 0.7001(2) 0.3505(2) 0.67762(16) 0.0216(6) Uani 1 1 d . . .
O5 O 0.5706(2) 0.1643(2) 0.60311(16) 0.0182(6) Uani 1 1 d . . .
O6 O 0.4560(2) 0.1497(2) 0.72020(16) 0.0232(6) Uani 1 1 d . . .
O7 O 0.6447(2) -0.0397(2) 0.74959(17) 0.0248(7) Uani 1 1 d . . .
O8 O 0.6760(2) 0.05149(19) 0.84318(16) 0.0187(6) Uani 1 1 d . . .
O9 O 0.7832(2) 0.16464(19) 0.82046(16) 0.0181(6) Uani 1 1 d . . .
O10 O 0.9120(2) 0.1494(2) 0.71157(17) 0.0232(6) Uani 1 1 d . . .
O11 O 0.5701(2) 0.24428(19) 0.79641(15) 0.0173(6) Uani 1 1 d . . .
O12 O 0.4870(2) 0.3536(2) 0.65271(16) 0.0217(6) Uani 1 1 d . . .
N9 N 0.2032(5) 0.4115(4) 0.2466(3) 0.0565(13) Uani 1 1 d . . .
O13 O 0.3015(4) 0.3654(3) 0.2759(2) 0.0611(12) Uani 1 1 d . . .
O14 O 0.1836(5) 0.4400(4) 0.1710(3) 0.0800(15) Uani 1 1 d . . .
O15 O 0.1250(4) 0.4459(3) 0.2867(3) 0.0727(13) Uani 1 1 d . . .
O1W O 0.5833(7) 0.4676(6) 0.1549(5) 0.017 Uani 0.3 1 d . . P
H1WA H 0.5343 0.4602 0.1298 0.021 Uiso 0.3 1 d R U P
H1WB H 0.5559 0.5251 0.1625 0.021 Uiso 0.3 1 d R U P
O2W O 0.7796(6) 0.4585(5) 0.0396(5) 0.029 Uani 0.4 1 d . . P
H2WA H 0.7527 0.5061 -0.0040 0.034 Uiso 0.4 1 d R U P
H2WB H 0.8308 0.4658 0.0623 0.034 Uiso 0.4 1 d R U P
O3W O -0.0180(7) 0.5112(7) 0.0990(6) 0.027 Uani 0.3 1 d . . P
H3WA H 0.0343 0.5250 0.1119 0.033 Uiso 0.3 1 d R U P
H3WB H -0.0008 0.4838 0.0620 0.033 Uiso 0.3 1 d R U P
Tb1 Tb 0.68069(2) 0.15717(2) 0.71373(2) 0.01909(8) Uani 1 1 d . . .

loop_
_atom_site_aniso_label
_atom_site_aniso_U_11
_atom_site_aniso_U_22
_atom_site_aniso_U_33
_atom_site_aniso_U_23
_atom_site_aniso_U_13
_atom_site_aniso_U_12
C1 0.020(2) 0.0098(18) 0.023(2) -0.0045(16) 0.0041(17) -0.0078(16)
C2 0.016(2) 0.022(2) 0.017(2) -0.0030(17) 0.0034(16) -0.0100(17)
C3 0.016(2) 0.025(2) 0.022(2) 0.0007(18) 0.0017(18) -0.0045(17)
C4 0.029(2) 0.015(2) 0.033(3) -0.0060(19) 0.009(2) -0.0006(18)
C5 0.022(2) 0.021(2) 0.033(3) -0.0142(19) 0.0123(19) -0.0098(18)
C6 0.018(2) 0.0170(19) 0.017(2) -0.0050(16) 0.0044(17) -0.0064(16)
C7 0.0126(19) 0.021(2) 0.028(2) -0.0160(19) 0.0054(17) -0.0069(17)
C8 0.020(2) 0.027(2) 0.021(2) -0.0109(18) -0.0019(17) -0.0106(18)
C9 0.026(2) 0.037(2) 0.024(2) -0.017(2) -0.0031(19) -0.012(2)
C10 0.026(2) 0.039(3) 0.017(2) -0.015(2) 0.0075(18) -0.014(2)
C11 0.014(2) 0.031(2) 0.025(2) -0.0154(19) 0.0086(17) -0.0097(17)
C12 0.023(2) 0.028(2) 0.020(2) -0.0052(19) 0.0053(18) -0.0120(19)
C13 0.019(2) 0.026(2) 0.022(2) -0.0029(18) -0.0006(18) -0.0113(18)
C14 0.024(2) 0.037(2) 0.019(2) -0.005(2) 0.0074(18) -0.018(2)
C15 0.038(3) 0.036(3) 0.033(3) -0.005(2) 0.004(2) -0.025(2)
C16 0.037(3) 0.016(2) 0.022(2) -0.0029(18) -0.004(2) -0.0141(19)
C17 0.020(2) 0.0146(19) 0.018(2) 0.0006(16) 0.0006(17) -0.0069(16)
C18 0.020(2) 0.0164(19) 0.015(2) 0.0009(17) -0.0004(17) -0.0069(17)
C19 0.023(2) 0.048(3) 0.018(2) -0.007(2) -0.0020(19) -0.009(2)
C20 0.025(2) 0.027(2) 0.016(2) 0.0005(18) 0.0023(18) -0.0077(19)
C21 0.019(2) 0.020(2) 0.021(2) -0.0002(18) -0.0036(17) -0.0071(17)
C22 0.021(2) 0.0177(19) 0.016(2) -0.0065(17) 0.0013(17) -0.0048(17)
C23 0.022(2) 0.023(2) 0.028(2) -0.0095(19) -0.0040(19) -0.0104(18)
C24 0.018(2) 0.030(2) 0.036(3) -0.015(2) 0.0020(19) -0.0115(18)
C25 0.023(2) 0.028(2) 0.033(3) -0.011(2) 0.010(2) -0.0117(19)
C26 0.020(2) 0.025(2) 0.021(2) -0.0100(18) 0.0078(17) -0.0163(18)
C27 0.019(2) 0.0164(19) 0.025(2) -0.0094(17) 0.0083(18) -0.0086(17)
C28 0.025(2) 0.055(3) 0.018(2) -0.008(2) -0.0007(19) -0.013(2)
C29 0.043(3) 0.021(2) 0.027(3) -0.014(2) 0.007(2) -0.006(2)
C30 0.046(3) 0.041(3) 0.024(3) -0.009(2) 0.013(2) -0.028(2)
C31 0.0125(19) 0.0126(18) 0.020(2) -0.0018(16) 0.0036(16) -0.0059(15)
C32 0.015(2) 0.025(2) 0.015(2) -0.0074(17) 0.0062(16) -0.0081(17)
C33 0.028(2) 0.024(2) 0.029(2) -0.0152(19) 0.0148(19) -0.0196(19)
C34 0.017(2) 0.016(2) 0.037(3) -0.0059(19) 0.0049(19) -0.0029(17)
C35 0.017(2) 0.020(2) 0.025(2) 0.0021(18) 0.0016(18) -0.0062(17)
C36 0.024(2) 0.020(2) 0.019(2) -0.0049(17) 0.0022(18) -0.0117(17)
C37 0.019(2) 0.024(2) 0.013(2) 0.0027(17) -0.0026(17) -0.0104(17)
C38 0.025(2) 0.032(2) 0.016(2) -0.0090(19) 0.0005(18) -0.0152(19)
C39 0.038(3) 0.039(3) 0.018(2) -0.004(2) -0.001(2) -0.027(2)
C40 0.046(3) 0.034(3) 0.024(2) -0.016(2) 0.011(2) -0.018(2)
C41 0.037(3) 0.029(2) 0.033(3) -0.019(2) 0.014(2) -0.019(2)
C42 0.033(3) 0.031(2) 0.020(2) -0.0129(19) 0.0016(19) -0.019(2)
C43 0.023(2) 0.018(2) 0.024(2) -0.0047(18) -0.0021(18) -0.0085(17)
C44 0.032(3) 0.032(2) 0.029(3) -0.004(2) -0.002(2) -0.022(2)
C45 0.028(3) 0.042(3) 0.033(3) -0.009(2) -0.002(2) -0.023(2)
C46 0.023(2) 0.038(3) 0.028(3) -0.007(2) 0.0112(19) -0.016(2)
C47 0.018(2) 0.020(2) 0.019(2) -0.0039(17) 0.0009(17) -0.0082(17)
C48 0.016(2) 0.0144(18) 0.012(2) 0.0042(15) -0.0038(16) -0.0063(16)
C49 0.033(3) 0.039(3) 0.016(2) -0.007(2) 0.0022(19) -0.019(2)
C50 0.026(2) 0.038(2) 0.018(2) -0.0098(19) 0.0099(18) -0.020(2)
C51 0.025(2) 0.039(3) 0.019(2) -0.011(2) 0.0089(19) -0.016(2)
C52 0.021(2) 0.024(2) 0.015(2) -0.0061(17) 0.0024(17) -0.0067(18)
C53 0.023(2) 0.041(3) 0.032(3) -0.011(2) 0.009(2) -0.004(2)
C54 0.027(3) 0.039(3) 0.040(3) -0.008(2) 0.008(2) 0.004(2)
C55 0.026(3) 0.037(3) 0.024(3) -0.004(2) -0.002(2) -0.004(2)
C56 0.027(2) 0.020(2) 0.015(2) -0.0025(17) -0.0003(18) -0.0106(18)
C57 0.018(2) 0.021(2) 0.023(2) -0.0104(18) 0.0037(17) -0.0091(17)
C58 0.024(2) 0.044(3) 0.023(2) -0.019(2) 0.0057(19) -0.018(2)
C59 0.025(2) 0.057(3) 0.017(2) -0.015(2) 0.003(2) -0.002(2)
C60 0.042(3) 0.028(2) 0.017(2) -0.0016(19) -0.001(2) -0.010(2)
N10 0.0176(18) 0.0295(19) 0.0161(18) -0.0104(15) 0.0018(14) -0.0097(15)
N11 0.0172(18) 0.031(2) 0.023(2) -0.0091(16) -0.0001(15) -0.0068(15)
N12 0.0159(17) 0.0225(17) 0.0145(17) -0.0065(14) 0.0000(14) -0.0079(14)
N13 0.026(2) 0.0149(16) 0.0123(17) -0.0029(14) 0.0015(14) -0.0041(14)
N14 0.0184(18) 0.0231(18) 0.0183(18) -0.0042(15) -0.0035(14) -0.0116(15)
N15 0.0193(19) 0.041(2) 0.029(2) -0.0103(18) 0.0034(16) -0.0173(17)
N16 0.030(2) 0.0181(17) 0.0108(17) -0.0043(14) 0.0042(15) -0.0118(15)
N17 0.0167(18) 0.0231(17) 0.0171(18) -0.0086(15) 0.0002(14) -0.0076(15)
Ni1 0.0149(3) 0.0165(2) 0.0120(3) -0.0054(2) 0.0018(2) -0.0059(2)
Ni2 0.0173(3) 0.0183(3) 0.0111(3) -0.0046(2) 0.0028(2) -0.0094(2)
O1 0.0323(17) 0.0286(16) 0.0164(15) -0.0082(13) -0.0028(13) -0.0139(13)
O2 0.0128(14) 0.0162(13) 0.0216(15) -0.0074(12) -0.0024(11) -0.0008(11)
O3 0.0207(15) 0.0195(14) 0.0181(15) -0.0065(12) 0.0038(12) -0.0100(12)
O4 0.0298(16) 0.0207(14) 0.0156(15) -0.0069(12) 0.0052(12) -0.0109(13)
O5 0.0162(14) 0.0247(14) 0.0164(15) -0.0085(12) 0.0030(11) -0.0096(12)
O6 0.0240(16) 0.0304(16) 0.0161(15) -0.0067(13) 0.0054(12) -0.0126(13)
O7 0.0325(17) 0.0253(15) 0.0199(16) -0.0090(13) -0.0007(13) -0.0136(13)
O8 0.0259(16) 0.0160(13) 0.0153(14) -0.0017(11) -0.0008(12) -0.0118(12)
O9 0.0216(15) 0.0199(14) 0.0187(15) -0.0068(12) 0.0053(12) -0.0140(12)
O10 0.0232(16) 0.0267(15) 0.0193(16) -0.0088(13) 0.0047(12) -0.0085(13)
O11 0.0172(14) 0.0158(13) 0.0150(14) -0.0030(11) 0.0013(11) -0.0040(11)
O12 0.0210(15) 0.0252(15) 0.0136(15) -0.0028(12) 0.0059(12) -0.0066(12)
N9 0.072(4) 0.057(3) 0.045(3) -0.014(3) 0.012(3) -0.031(3)
O13 0.065(3) 0.047(2) 0.062(3) -0.007(2) -0.024(2) -0.020(2)
O14 0.112(4) 0.072(3) 0.052(3) -0.020(3) 0.000(3) -0.033(3)
O15 0.109(4) 0.071(3) 0.060(3) -0.034(3) 0.029(3) -0.050(3)
O1W 0.020 0.011 0.023 -0.005 0.005 -0.009
O2W 0.030 0.015 0.034 -0.006 0.010 -0.002
O3W 0.022 0.030 0.033 -0.015 -0.001 -0.011
Tb1 0.02338(12) 0.02313(12) 0.01209(12) -0.00691(8) 0.00410(8) -0.00989(9)

loop_
_atom_type_symbol
_atom_type_description
_atom_type_scat_dispersion_real
_atom_type_scat_dispersion_imag
_atom_type_scat_source
C C 0.0033 0.0016 'International Tables Vol C Tables 4.2.6.8 and 6.1.1.4'
H H 0.0000 0.0000 'International Tables Vol C Tables 4.2.6.8 and 6.1.1.4'
N N 0.0061 0.0033 'International Tables Vol C Tables 4.2.6.8 and 6.1.1.4'
Ni Ni 0.3393 1.1124 'International Tables Vol C Tables 4.2.6.8 and 6.1.1.4'
O O 0.0106 0.0060 'International Tables Vol C Tables 4.2.6.8 and 6.1.1.4'
Tb Tb -0.1723 4.1537 'International Tables Vol C Tables 4.2.6.8 and 6.1.1.4'

loop_
_geom_angle_atom_site_label_1
_geom_angle_atom_site_label_2
_geom_angle_atom_site_label_3
_geom_angle
O2 C1 C6 123.7(4)
O2 C1 C2 118.5(3)
C6 C1 C2 117.7(3)
C3 C2 O1 126.1(4)
C3 C2 C1 122.1(4)
O1 C2 C1 111.8(3)
C2 C3 C4 119.8(4)
C2 C3 H3 120.1
C4 C3 H3 120.1
C5 C4 C3 119.3(4)
C5 C4 H4 120.4
C3 C4 H4 120.4
C4 C5 C6 121.8(4)
C4 C5 H5 119.1
C6 C5 H5 119.1
C5 C6 C1 119.2(4)
C5 C6 C7 116.4(4)
C1 C6 C7 123.9(3)
N10 C7 C6 128.8(3)
N10 C7 H7 115.6
C6 C7 H7 115.6
N10 C8 C9 110.8(3)
N10 C8 H8A 109.5
C9 C8 H8A 109.5
N10 C8 H8B 109.5
C9 C8 H8B 109.5
H8A C8 H8B 108.1
N11 C9 C8 113.3(3)
N11 C9 H9A 108.9
C8 C9 H9A 108.9
N11 C9 H9B 108.9
C8 C9 H9B 108.9
H9A C9 H9B 107.7
N11 C10 C11 111.8(3)
N11 C10 H10A 109.3
C11 C10 H10A 109.3
N11 C10 H10B 109.3
C11 C10 H10B 109.3
H10A C10 H10B 107.9
N12 C11 C10 110.7(3)
N12 C11 H11A 109.5
C10 C11 H11A 109.5
N12 C11 H11B 109.5
C10 C11 H11B 109.5
H11A C11 H11B 108.1
N12 C12 C13 129.4(4)
N12 C12 H12 115.3
C13 C12 H12 115.3
C14 C13 C18 119.4(4)
C14 C13 C12 117.4(4)
C18 C13 C12 122.6(4)
C15 C14 C13 121.0(4)
C15 C14 H14 119.5
C13 C14 H14 119.5
C14 C15 C16 120.3(4)
C14 C15 H15 119.9
C16 C15 H15 119.9
C17 C16 C15 119.1(4)
C17 C16 H16 120.5
C15 C16 H16 120.5
O4 C17 C16 125.9(4)
O4 C17 C18 112.6(3)
C16 C17 C18 121.5(4)
O3 C18 C17 117.7(4)
O3 C18 C13 123.8(3)
C17 C18 C13 118.4(4)
N11 C19 C20 112.9(3)
N11 C19 H19A 109.0
C20 C19 H19A 109.0
N11 C19 H19B 109.0
C20 C19 H19B 109.0
H19A C19 H19B 107.8
N13 C20 C19 112.1(4)
N13 C20 H20A 109.2
C19 C20 H20A 109.2
N13 C20 H20B 109.2
C19 C20 H20B 109.2
H20A C20 H20B 107.9
N13 C21 C22 129.1(4)
N13 C21 H21 115.4
C22 C21 H21 115.4
C23 C22 C27 119.4(4)
C23 C22 C21 117.3(4)
C27 C22 C21 123.0(4)
C24 C23 C22 121.5(4)
C24 C23 H23 119.3
C22 C23 H23 119.3
C23 C24 C25 120.2(4)
C23 C24 H24 119.9
C25 C24 H24 119.9
C26 C25 C24 119.1(4)
C26 C25 H25 120.4
C24 C25 H25 120.4
O6 C26 C25 126.2(4)
O6 C26 C27 111.8(3)
C25 C26 C27 122.0(4)
O5 C27 C22 124.6(4)
O5 C27 C26 117.7(4)
C22 C27 C26 117.7(4)
O1 C28 H28A 109.5
O1 C28 H28B 109.5
H28A C28 H28B 109.5
O1 C28 H28C 109.5
H28A C28 H28C 109.5
H28B C28 H28C 109.5
O4 C29 H29A 109.5
O4 C29 H29B 109.5
H29A C29 H29B 109.5
O4 C29 H29C 109.5
H29A C29 H29C 109.5
H29B C29 H29C 109.5
O6 C30 H30A 109.5
O6 C30 H30B 109.5
H30A C30 H30B 109.5
O6 C30 H30C 109.5
H30A C30 H30C 109.5
H30B C30 H30C 109.5
O8 C31 C36 124.1(3)
O8 C31 C32 118.0(3)
C36 C31 C32 117.8(3)
O7 C32 C33 125.3(3)
O7 C32 C31 112.6(3)
C33 C32 C31 122.0(4)
C34 C33 C32 118.6(4)
C34 C33 H33 120.7
C32 C33 H33 120.7
C35 C34 C33 121.2(4)
C35 C34 H34 119.4
C33 C34 H34 119.4
C34 C35 C36 120.6(4)
C34 C35 H35 119.7
C36 C35 H35 119.7
C31 C36 C35 119.7(4)
C31 C36 C37 124.3(4)
C35 C36 C37 115.7(4)
N14 C37 C36 128.3(4)
N14 C37 H37 115.9
C36 C37 H37 115.9
N14 C38 C39 110.3(3)
N14 C38 H38A 109.6
C39 C38 H38A 109.6
N14 C38 H38B 109.6
C39 C38 H38B 109.6
H38A C38 H38B 108.1
N15 C39 C38 114.1(4)
N15 C39 H39A 108.7
C38 C39 H39A 108.7
N15 C39 H39B 108.7
C38 C39 H39B 108.7
H39A C39 H39B 107.6
N15 C40 C41 113.0(4)
N15 C40 H40A 109.0
C41 C40 H40A 109.0
N15 C40 H40B 109.0
C41 C40 H40B 109.0
H40A C40 H40B 107.8
N16 C41 C40 111.6(4)
N16 C41 H41A 109.3
C40 C41 H41A 109.3
N16 C41 H41B 109.3
C40 C41 H41B 109.3
H41A C41 H41B 108.0
N16 C42 C43 127.9(4)
N16 C42 H42 116.0
C43 C42 H42 116.0
C48 C43 C44 117.7(4)
C48 C43 C42 123.5(4)
C44 C43 C42 118.0(4)
C45 C44 C43 122.9(4)
C45 C44 H44 118.5
C43 C44 H44 118.5
C44 C45 C46 119.4(4)
C44 C45 H45 120.3
C46 C45 H45 120.3
C47 C46 C45 119.5(4)
C47 C46 H46 120.3
C45 C46 H46 120.3
C46 C47 O10 125.6(4)
C46 C47 C48 122.4(4)
O10 C47 C48 112.0(3)
O9 C48 C47 118.2(3)
O9 C48 C43 123.7(4)
C47 C48 C43 118.0(4)
N15 C49 C50 112.2(4)
N15 C49 H49A 109.2
C50 C49 H49A 109.2
N15 C49 H49B 109.2
C50 C49 H49B 109.2
H49A C49 H49B 107.9
N17 C50 C49 111.7(3)
N17 C50 H50A 109.3
C49 C50 H50A 109.3
N17 C50 H50B 109.3
C49 C50 H50B 109.3
H50A C50 H50B 107.9
N17 C51 C52 130.0(4)
N17 C51 H51 115.0
C52 C51 H51 115.0
C57 C52 C53 119.5(4)
C57 C52 C51 122.4(4)
C53 C52 C51 117.5(4)
C54 C53 C52 119.7(4)
C54 C53 H53 120.2
C52 C53 H53 120.2
C53 C54 C55 121.9(4)
C53 C54 H54 119.1
C55 C54 H54 119.1
C54 C55 C56 119.0(4)
C54 C55 H55 120.5
C56 C55 H55 120.5
O12 C56 C57 112.7(3)
O12 C56 C55 125.9(4)
C57 C56 C55 121.3(4)
O11 C57 C56 118.6(4)
O11 C57 C52 122.9(4)
C56 C57 C52 118.5(4)
O7 C58 H58A 109.5
O7 C58 H58B 109.5
H58A C58 H58B 109.5
O7 C58 H58C 109.5
H58A C58 H58C 109.5
H58B C58 H58C 109.5
O10 C59 H59A 109.5
O10 C59 H59B 109.5
H59A C59 H59B 109.5
O10 C59 H59C 109.5
H59A C59 H59C 109.5
H59B C59 H59C 109.5
O12 C60 H60A 109.5
O12 C60 H60B 109.5
H60A C60 H60B 109.5
O12 C60 H60C 109.5
H60A C60 H60C 109.5
H60B C60 H60C 109.5
C7 N10 C8 113.7(3)
C7 N10 Ni1 123.8(3)
C8 N10 Ni1 122.2(3)
C9 N11 C19 119.9(4)
C9 N11 C10 119.9(3)
C19 N11 C10 118.1(4)
C12 N12 C11 114.4(3)
C12 N12 Ni1 123.5(3)
C11 N12 Ni1 121.5(2)
C21 N13 C20 114.8(3)
C21 N13 Ni1 123.7(3)
C20 N13 Ni1 120.9(3)
C37 N14 C38 114.0(3)
C37 N14 Ni2 124.3(3)
C38 N14 Ni2 121.5(2)
C49 N15 C39 119.9(4)
C49 N15 C40 119.0(4)
C39 N15 C40 119.5(4)
C42 N16 C41 113.4(3)
C42 N16 Ni2 124.5(3)
C41 N16 Ni2 121.5(3)
C51 N17 C50 114.0(4)
C51 N17 Ni2 123.3(3)
C50 N17 Ni2 121.9(2)
O3 Ni1 O5 76.66(10)
O3 Ni1 O2 76.13(10)
O5 Ni1 O2 77.14(11)
O3 Ni1 N10 164.17(12)
O5 Ni1 N10 97.83(12)
O2 Ni1 N10 88.21(12)
O3 Ni1 N12 87.38(11)
O5 Ni1 N12 163.99(11)
O2 Ni1 N12 97.89(12)
N10 Ni1 N12 97.21(13)
O3 Ni1 N13 98.97(11)
O5 Ni1 N13 87.41(12)
O2 Ni1 N13 164.47(12)
N10 Ni1 N13 95.55(12)
N12 Ni1 N13 96.58(13)
O3 Ni1 Tb1 44.96(8)
O5 Ni1 Tb1 46.05(7)
O2 Ni1 Tb1 46.17(7)
N10 Ni1 Tb1 121.12(10)
N12 Ni1 Tb1 120.09(8)
N13 Ni1 Tb1 120.46(9)
O11 Ni2 O9 77.17(11)
O11 Ni2 O8 76.36(10)
O9 Ni2 O8 76.75(10)
O11 Ni2 N17 87.13(12)
O9 Ni2 N17 164.17(12)
O8 Ni2 N17 97.81(12)
O11 Ni2 N14 164.26(11)
O9 Ni2 N14 97.59(12)
O8 Ni2 N14 88.02(11)
N17 Ni2 N14 97.05(13)
O11 Ni2 N16 98.40(11)
O9 Ni2 N16 87.95(12)
O8 Ni2 N16 164.55(12)
N17 Ni2 N16 96.42(13)
N14 Ni2 N16 96.21(12)
O11 Ni2 Tb1 45.03(7)
O9 Ni2 Tb1 46.03(7)
O8 Ni2 Tb1 46.35(7)
N17 Ni2 Tb1 119.94(9)
N14 Ni2 Tb1 121.31(9)
N16 Ni2 Tb1 120.16(9)
C2 O1 C28 117.4(3)
C1 O2 Ni1 128.2(2)
C1 O2 Tb1 131.3(2)
Ni1 O2 Tb1 95.33(9)
C18 O3 Ni1 128.4(2)
C18 O3 Tb1 130.9(2)
Ni1 O3 Tb1 96.89(10)
C17 O4 C29 117.3(3)
C27 O5 Ni1 127.6(2)
C27 O5 Tb1 132.3(2)
Ni1 O5 Tb1 95.66(10)
C26 O6 C30 117.5(3)
C32 O7 C58 117.7(3)
C31 O8 Ni2 128.0(2)
C31 O8 Tb1 131.8(2)
Ni2 O8 Tb1 94.83(10)
C48 O9 Ni2 127.8(2)
C48 O9 Tb1 131.6(2)
Ni2 O9 Tb1 95.27(10)
C47 O10 C59 117.5(3)
C57 O11 Ni2 128.6(2)
C57 O11 Tb1 131.7(2)
Ni2 O11 Tb1 96.55(10)
C56 O12 C60 118.4(3)
O13 N9 O15 122.9(5)
O13 N9 O14 117.3(6)
O15 N9 O14 118.7(6)
H1WA O1W H1WB 109.5
H2WA O2W H2WB 109.5
H3WA O3W H3WB 109.5
O11 Tb1 O3 122.08(9)
O11 Tb1 O9 66.01(9)
O3 Tb1 O9 112.65(9)
O11 Tb1 O8 65.24(9)
O3 Tb1 O8 171.51(9)
O9 Tb1 O8 65.16(9)
O11 Tb1 O5 111.40(9)
O3 Tb1 O5 65.08(9)
O9 Tb1 O5 175.39(9)
O8 Tb1 O5 117.70(9)
O11 Tb1 O2 171.02(9)
O3 Tb1 O2 64.75(9)
O9 Tb1 O2 118.15(9)
O8 Tb1 O2 108.49(9)
O5 Tb1 O2 64.99(9)
O11 Tb1 Ni2 38.42(6)
O3 Tb1 Ni2 143.94(6)
O9 Tb1 Ni2 38.70(6)
O8 Tb1 Ni2 38.81(6)
O5 Tb1 Ni2 141.23(6)
O2 Tb1 Ni2 139.79(6)
O11 Tb1 Ni1 142.89(6)
O3 Tb1 Ni1 38.16(6)
O9 Tb1 Ni1 142.06(7)
O8 Tb1 Ni1 138.97(6)
O5 Tb1 Ni1 38.29(6)
O2 Tb1 Ni1 38.49(6)
Ni2 Tb1 Ni1 177.764(13)

loop_
_geom_bond_atom_site_label_1
_geom_bond_atom_site_label_2
_geom_bond_distance
C1 O2 1.329(4)
C1 C6 1.410(5)
C1 C2 1.416(6)
C2 C3 1.363(6)
C2 O1 1.374(5)
C3 C4 1.397(6)
C3 H3 0.9500
C4 C5 1.379(6)
C4 H4 0.9500
C5 C6 1.395(5)
C5 H5 0.9500
C6 C7 1.439(5)
C7 N10 1.303(5)
C7 H7 0.9500
C8 N10 1.464(5)
C8 C9 1.526(6)
C8 H8A 0.9900
C8 H8B 0.9900
C9 N11 1.428(6)
C9 H9A 0.9900
C9 H9B 0.9900
C10 N11 1.448(5)
C10 C11 1.521(6)
C10 H10A 0.9900
C10 H10B 0.9900
C11 N12 1.477(5)
C11 H11A 0.9900
C11 H11B 0.9900
C12 N12 1.271(5)
C12 C13 1.459(6)
C12 H12 0.9500
C13 C14 1.402(6)
C13 C18 1.401(6)
C14 C15 1.370(6)
C14 H14 0.9500
C15 C16 1.394(6)
C15 H15 0.9500
C16 C17 1.386(6)
C16 H16 0.9500
C17 O4 1.369(5)
C17 C18 1.402(5)
C18 O3 1.329(5)
C19 N11 1.445(6)
C19 C20 1.512(6)
C19 H19A 0.9900
C19 H19B 0.9900
C20 N13 1.486(5)
C20 H20A 0.9900
C20 H20B 0.9900
C21 N13 1.280(5)
C21 C22 1.433(6)
C21 H21 0.9500
C22 C23 1.405(6)
C22 C27 1.408(6)
C23 C24 1.375(6)
C23 H23 0.9500
C24 C25 1.408(6)
C24 H24 0.9500
C25 C26 1.369(6)
C25 H25 0.9500
C26 O6 1.362(5)
C26 C27 1.436(6)
C27 O5 1.324(5)
C28 O1 1.426(5)
C28 H28A 0.9800
C28 H28B 0.9800
C28 H28C 0.9800
C29 O4 1.445(5)
C29 H29A 0.9800
C29 H29B 0.9800
C29 H29C 0.9800
C30 O6 1.430(5)
C30 H30A 0.9800
C30 H30B 0.9800
C30 H30C 0.9800
C31 O8 1.323(4)
C31 C36 1.388(5)
C31 C32 1.413(5)
C32 O7 1.362(5)
C32 C33 1.395(6)
C33 C34 1.393(6)
C33 H33 0.9500
C34 C35 1.350(6)
C34 H34 0.9500
C35 C36 1.437(5)
C35 H35 0.9500
C36 C37 1.454(5)
C37 N14 1.290(5)
C37 H37 0.9500
C38 N14 1.488(5)
C38 C39 1.519(6)
C38 H38A 0.9900
C38 H38B 0.9900
C39 N15 1.434(6)
C39 H39A 0.9900
C39 H39B 0.9900
C40 N15 1.447(6)
C40 C41 1.521(6)
C40 H40A 0.9900
C40 H40B 0.9900
C41 N16 1.475(5)
C41 H41A 0.9900
C41 H41B 0.9900
C42 N16 1.270(5)
C42 C43 1.463(6)
C42 H42 0.9500
C43 C48 1.417(5)
C43 C44 1.433(6)
C44 C45 1.335(7)
C44 H44 0.9500
C45 C46 1.419(6)
C45 H45 0.9500
C46 C47 1.367(6)
C46 H46 0.9500
C47 O10 1.371(5)
C47 C48 1.410(6)
C48 O9 1.324(4)
C49 N15 1.431(6)
C49 C50 1.531(6)
C49 H49A 0.9900
C49 H49B 0.9900
C50 N17 1.473(5)
C50 H50A 0.9900
C50 H50B 0.9900
C51 N17 1.275(5)
C51 C52 1.445(6)
C51 H51 0.9500
C52 C57 1.410(6)
C52 C53 1.428(6)
C53 C54 1.362(7)
C53 H53 0.9500
C54 C55 1.381(7)
C54 H54 0.9500
C55 C56 1.401(6)
C55 H55 0.9500
C56 O12 1.373(5)
C56 C57 1.395(6)
C57 O11 1.327(5)
C58 O7 1.443(5)
C58 H58A 0.9800
C58 H58B 0.9800
C58 H58C 0.9800
C59 O10 1.419(5)
C59 H59A 0.9800
C59 H59B 0.9800
C59 H59C 0.9800
C60 O12 1.427(5)
C60 H60A 0.9800
C60 H60B 0.9800
C60 H60C 0.9800
N10 Ni1 2.098(3)
N12 Ni1 2.101(3)
N13 Ni1 2.109(3)
N14 Ni2 2.091(3)
N16 Ni2 2.095(3)
N17 Ni2 2.084(3)
Ni1 O3 2.063(3)
Ni1 O5 2.064(3)
Ni1 O2 2.073(3)
Ni1 Tb1 3.3154(5)
Ni2 O11 2.064(3)
Ni2 O9 2.072(3)
Ni2 O8 2.076(3)
Ni2 Tb1 3.3005(5)
O2 Tb1 2.402(3)
O3 Tb1 2.360(3)
O5 Tb1 2.399(3)
O8 Tb1 2.397(3)
O9 Tb1 2.386(3)
O11 Tb1 2.350(3)
N9 O13 1.241(6)
N9 O15 1.270(6)
N9 O14 1.271(6)
O1W H1WA 0.8500
O1W H1WB 0.8500
O2W H2WA 0.8500
O2W H2WB 0.8501
O3W H3WA 0.8500
O3W H3WB 0.8501

loop_
_geom_torsion_atom_site_label_1
_geom_torsion_atom_site_label_2
_geom_torsion_atom_site_label_3
_geom_torsion_atom_site_label_4
_geom_torsion
O2 C1 C2 C3 -178.1(4)
C6 C1 C2 C3 4.3(6)
O2 C1 C2 O1 2.8(5)
C6 C1 C2 O1 -174.8(3)
O1 C2 C3 C4 175.8(4)
C1 C2 C3 C4 -3.2(6)
C2 C3 C4 C5 -0.5(7)
C3 C4 C5 C6 3.1(7)
C4 C5 C6 C1 -1.9(6)
C4 C5 C6 C7 -173.7(4)
O2 C1 C6 C5 -179.1(4)
C2 C1 C6 C5 -1.7(6)
O2 C1 C6 C7 -8.0(6)
C2 C1 C6 C7 169.5(4)
C5 C6 C7 N10 -178.0(4)
C1 C6 C7 N10 10.6(7)
N10 C8 C9 N11 -59.6(5)
N11 C10 C11 N12 -60.1(5)
N12 C12 C13 C14 179.6(4)
N12 C12 C13 C18 7.8(7)
C18 C13 C14 C15 0.0(6)
C12 C13 C14 C15 -172.0(4)
C13 C14 C15 C16 2.6(7)
C14 C15 C16 C17 -1.4(7)
C15 C16 C17 O4 175.8(4)
C15 C16 C17 C18 -2.5(6)
O4 C17 C18 O3 3.9(5)
C16 C17 C18 O3 -177.6(4)
O4 C17 C18 C13 -173.4(3)
C16 C17 C18 C13 5.1(6)
C14 C13 C18 O3 179.0(4)
C12 C13 C18 O3 -9.3(6)
C14 C13 C18 C17 -3.8(6)
C12 C13 C18 C17 167.8(4)
N11 C19 C20 N13 -57.9(5)
N13 C21 C22 C23 -178.3(4)
N13 C21 C22 C27 8.7(7)
C27 C22 C23 C24 1.0(6)
C21 C22 C23 C24 -172.2(4)
C22 C23 C24 C25 3.1(6)
C23 C24 C25 C26 -3.4(6)
C24 C25 C26 O6 177.2(4)
C24 C25 C26 C27 -0.2(6)
C23 C22 C27 O5 178.1(3)
C21 C22 C27 O5 -9.1(6)
C23 C22 C27 C26 -4.5(5)
C21 C22 C27 C26 168.3(3)
O6 C26 C27 O5 4.1(5)
C25 C26 C27 O5 -178.2(3)
O6 C26 C27 C22 -173.6(3)
C25 C26 C27 C22 4.1(6)
O8 C31 C32 O7 2.9(5)
C36 C31 C32 O7 -175.1(3)
O8 C31 C32 C33 -179.4(4)
C36 C31 C32 C33 2.7(6)
O7 C32 C33 C34 174.8(4)
C31 C32 C33 C34 -2.7(6)
C32 C33 C34 C35 1.1(6)
C33 C34 C35 C36 0.3(6)
O8 C31 C36 C35 -179.0(4)
C32 C31 C36 C35 -1.2(6)
O8 C31 C36 C37 -5.4(7)
C32 C31 C36 C37 172.4(4)
C34 C35 C36 C31 -0.3(6)
C34 C35 C36 C37 -174.4(4)
C31 C36 C37 N14 6.8(7)
C35 C36 C37 N14 -179.3(4)
N14 C38 C39 N15 -60.4(5)
N15 C40 C41 N16 -59.0(5)
N16 C42 C43 C48 8.6(7)
N16 C42 C43 C44 178.8(4)
C48 C43 C44 C45 -0.2(6)
C42 C43 C44 C45 -171.0(4)
C43 C44 C45 C46 1.1(7)
C44 C45 C46 C47 0.5(7)
C45 C46 C47 O10 174.4(4)
C45 C46 C47 C48 -3.0(6)
C46 C47 C48 O9 -177.6(4)
O10 C47 C48 O9 4.7(5)
C46 C47 C48 C43 3.8(6)
O10 C47 C48 C43 -173.9(3)
C44 C43 C48 O9 179.3(4)
C42 C43 C48 O9 -10.5(6)
C44 C43 C48 C47 -2.2(6)
C42 C43 C48 C47 168.1(4)
N15 C49 C50 N17 -59.0(5)
N17 C51 C52 C57 9.1(7)
N17 C51 C52 C53 -179.7(4)
C57 C52 C53 C54 0.2(7)
C51 C52 C53 C54 -171.2(4)
C52 C53 C54 C55 1.5(8)
C53 C54 C55 C56 0.0(8)
C54 C55 C56 O12 174.9(4)
C54 C55 C56 C57 -3.4(7)
O12 C56 C57 O11 3.9(5)
C55 C56 C57 O11 -177.7(4)
O12 C56 C57 C52 -173.5(3)
C55 C56 C57 C52 5.0(6)
C53 C52 C57 O11 179.4(4)
C51 C52 C57 O11 -9.6(6)
C53 C52 C57 C56 -3.4(6)
C51 C52 C57 C56 167.7(4)
C6 C7 N10 C8 179.1(4)
C6 C7 N10 Ni1 5.0(6)
C9 C8 N10 C7 -93.0(4)
C9 C8 N10 Ni1 81.2(4)
C8 C9 N11 C19 -76.2(5)
C8 C9 N11 C10 120.8(4)
C20 C19 N11 C9 118.1(4)
C20 C19 N11 C10 -78.5(5)
C11 C10 N11 C9 -76.0(5)
C11 C10 N11 C19 120.6(4)
C13 C12 N12 C11 -176.6(4)
C13 C12 N12 Ni1 11.9(6)
C10 C11 N12 C12 -88.1(4)
C10 C11 N12 Ni1 83.6(4)
C22 C21 N13 C20 -178.4(4)
C22 C21 N13 Ni1 10.3(6)
C19 C20 N13 C21 -90.1(4)
C19 C20 N13 Ni1 81.5(4)
C36 C37 N14 C38 -178.3(4)
C36 C37 N14 Ni2 7.6(6)
C39 C38 N14 C37 -92.3(4)
C39 C38 N14 Ni2 81.9(4)
C50 C49 N15 C39 -75.7(5)
C50 C49 N15 C40 118.7(4)
C38 C39 N15 C49 120.3(4)
C38 C39 N15 C40 -74.2(5)
C41 C40 N15 C49 -76.9(5)
C41 C40 N15 C39 117.5(5)
C43 C42 N16 C41 -177.7(4)
C43 C42 N16 Ni2 11.2(6)
C40 C41 N16 C42 -89.1(5)
C40 C41 N16 Ni2 82.2(4)
C52 C51 N17 C50 -178.7(4)
C52 C51 N17 Ni2 11.8(6)
C49 C50 N17 C51 -87.2(4)
C49 C50 N17 Ni2 82.5(4)
C3 C2 O1 C28 11.6(6)
C1 C2 O1 C28 -169.3(4)
C6 C1 O2 Ni1 -9.9(6)
C2 C1 O2 Ni1 172.6(3)
C6 C1 O2 Tb1 137.9(3)
C2 C1 O2 Tb1 -39.6(5)
C17 C18 O3 Ni1 173.2(3)
C13 C18 O3 Ni1 -9.6(5)
C17 C18 O3 Tb1 -34.1(5)
C13 C18 O3 Tb1 143.1(3)
C16 C17 O4 C29 12.1(6)
C18 C17 O4 C29 -169.4(3)
C22 C27 O5 Ni1 -10.0(5)
C26 C27 O5 Ni1 172.5(2)
C22 C27 O5 Tb1 140.6(3)
C26 C27 O5 Tb1 -36.9(5)
C25 C26 O6 C30 12.5(6)
C27 C26 O6 C30 -169.9(3)
C33 C32 O7 C58 12.4(6)
C31 C32 O7 C58 -169.9(3)
C36 C31 O8 Ni2 -10.5(5)
C32 C31 O8 Ni2 171.7(3)
C36 C31 O8 Tb1 137.0(3)
C32 C31 O8 Tb1 -40.8(5)
C47 C48 O9 Ni2 173.6(3)
C43 C48 O9 Ni2 -7.9(5)
C47 C48 O9 Tb1 -39.0(5)
C43 C48 O9 Tb1 139.6(3)
C46 C47 O10 C59 10.9(6)
C48 C47 O10 C59 -171.5(4)
C56 C57 O11 Ni2 171.5(3)
C52 C57 O11 Ni2 -11.3(5)
C56 C57 O11 Tb1 -33.1(5)
C52 C57 O11 Tb1 144.1(3)
C57 C56 O12 C60 -168.1(3)
C55 C56 O12 C60 13.5(6)
